data_1559017
loop_
_publ_author_name
'Lai, Zengwei'
'Zhang, Renwei'
'Feng, Qiang'
'Sun, Jianwei'

_publ_section_title
;
 3-Aminooxetanes: versatile 1,3-amphoteric molecules for intermolecular
 annulation reactions
;
_journal_name_full 'Chemical Science'
_journal_paper_doi 10.1039/D0SC04254D
_journal_year 2020
_chemical_formula_moiety 'C17 H18 N2 O2'
_chemical_formula_sum 'C17 H18 N2 O2'
_chemical_formula_weight 282.33
_chemical_name_systematic (Z)-(3-Benzyl-2-(phenylimino)oxazolidin-4-yl)methanol
_space_group_crystal_system monoclinic
_space_group_IT_number 14
_space_group_name_Hall '-P 2yn'
_space_group_name_H-M_alt 'P 1 21/n 1'
_atom_sites_solution_hydrogens geom
_atom_sites_solution_primary direct
_audit_creation_date 2020-03-01
_audit_creation_method
;
Olex2 1.2
(compiled 2018.05.29 svn.r3508 for OlexSys, GUI svn.r5506)
;
_audit_update_record
;
2020-03-01 deposited with the CCDC.	2020-08-31 downloaded from the CCDC.
;
_cell_angle_alpha 90
_cell_angle_beta 109.529(3)
_cell_angle_gamma 90
_cell_formula_units_Z 4
_cell_length_a 10.7941(3)
_cell_length_b 9.6492(3)
_cell_length_c 14.6149(4)
_cell_measurement_reflns_used 3209
_cell_measurement_temperature 99.9(5)
_cell_measurement_theta_max 74.9140
_cell_measurement_theta_min 5.5950
_cell_volume 1434.64(8)
_computing_cell_refinement
;
CrysAlisPro, Agilent Technologies,
Version 1.171.37.35 (release 13-08-2014 CrysAlis171 .NET)
(compiled Aug 13 2014,18:06:01)
;
_computing_data_collection
;
CrysAlisPro, Agilent Technologies,
Version 1.171.37.35 (release 13-08-2014 CrysAlis171 .NET)
(compiled Aug 13 2014,18:06:01)
;
_computing_data_reduction
;
CrysAlisPro, Agilent Technologies,
Version 1.171.37.35 (release 13-08-2014 CrysAlis171 .NET)
(compiled Aug 13 2014,18:06:01)
;
_computing_molecular_graphics 'Olex2 (Dolomanov et al., 2009)'
_computing_publication_material 'Olex2 (Dolomanov et al., 2009)'
_computing_structure_refinement 'ShelXL (Sheldrick, 2015)'
_computing_structure_solution 'ShelXS (Sheldrick, 2008)'
_diffrn_ambient_temperature 100.15
_diffrn_detector_area_resol_mean 10.3587
_diffrn_detector_type Atlas
_diffrn_measured_fraction_theta_full 0.998
_diffrn_measured_fraction_theta_max 0.998
_diffrn_measurement_details
;
#__ type_ start__ end____ width___ exp.time_
  1 omega   57.00  124.00   1.0000    4.0000
omega____ theta____ kappa____ phi______ frames
    -      110.5703  -61.0000   90.0000 67

#__ type_ start__ end____ width___ exp.time_
  2 omega   79.00  115.00   1.0000    4.0000
omega____ theta____ kappa____ phi______ frames
    -      110.5703 -111.0000  120.0000 36

#__ type_ start__ end____ width___ exp.time_
  3 omega   43.00   97.00   1.0000    2.0000
omega____ theta____ kappa____ phi______ frames
    -       40.9453 -125.0000   30.0000 54

#__ type_ start__ end____ width___ exp.time_
  4 omega   32.00  114.00   1.0000    4.0000
omega____ theta____ kappa____ phi______ frames
    -      110.5703 -111.0000    0.0000 82

#__ type_ start__ end____ width___ exp.time_
  5 omega   36.00  138.00   1.0000    4.0000
omega____ theta____ kappa____ phi______ frames
    -      110.5703  -61.0000    0.0000 102

#__ type_ start__ end____ width___ exp.time_
  6 omega   80.00  160.00   1.0000    4.0000
omega____ theta____ kappa____ phi______ frames
    -      110.5703   30.0000 -120.0000 80

#__ type_ start__ end____ width___ exp.time_
  7 omega   64.00  137.00   1.0000    4.0000
omega____ theta____ kappa____ phi______ frames
    -      110.5703  -77.0000 -180.0000 73

#__ type_ start__ end____ width___ exp.time_
  8 omega   50.00   98.00   1.0000    4.0000
omega____ theta____ kappa____ phi______ frames
    -      110.5703  -45.0000 -180.0000 48

#__ type_ start__ end____ width___ exp.time_
  9 omega   84.00  110.00   1.0000    4.0000
omega____ theta____ kappa____ phi______ frames
    -      110.5703   45.0000   90.0000 26

#__ type_ start__ end____ width___ exp.time_
 10 omega  114.00  178.00   1.0000    4.0000
omega____ theta____ kappa____ phi______ frames
    -      110.5703   45.0000   90.0000 64

#__ type_ start__ end____ width___ exp.time_
 11 omega   88.00  177.00   1.0000    4.0000
omega____ theta____ kappa____ phi______ frames
    -      110.5703   61.0000  150.0000 89

#__ type_ start__ end____ width___ exp.time_
 12 omega  -54.00   30.00   1.0000    2.0000
omega____ theta____ kappa____ phi______ frames
    -      -40.9453   44.0000  111.0000 84

#__ type_ start__ end____ width___ exp.time_
 13 omega  -71.00   26.00   1.0000    2.0000
omega____ theta____ kappa____ phi______ frames
    -      -40.9453   19.0000   30.0000 97

#__ type_ start__ end____ width___ exp.time_
 14 omega  -68.00   26.00   1.0000    2.0000
omega____ theta____ kappa____ phi______ frames
    -      -40.9453   77.0000 -150.0000 94
;
_diffrn_measurement_device 'kappa diffractometer'
_diffrn_measurement_device_type 'SuperNova, Dual, Cu at zero, Atlas'
_diffrn_measurement_method '\w scans'
_diffrn_radiation_monochromator mirror
_diffrn_radiation_probe x-ray
_diffrn_radiation_type CuK\a
_diffrn_radiation_wavelength 1.54184
_diffrn_reflns_av_R_equivalents 0.0271
_diffrn_reflns_av_unetI/netI 0.0274
_diffrn_reflns_Laue_measured_fraction_full 0.998
_diffrn_reflns_Laue_measured_fraction_max 0.998
_diffrn_reflns_limit_h_max 12
_diffrn_reflns_limit_h_min -12
_diffrn_reflns_limit_k_max 8
_diffrn_reflns_limit_k_min -11
_diffrn_reflns_limit_l_max 17
_diffrn_reflns_limit_l_min -17
_diffrn_reflns_number 7689
_diffrn_reflns_point_group_measured_fraction_full 0.998
_diffrn_reflns_point_group_measured_fraction_max 0.998
_diffrn_reflns_theta_full 67.495
_diffrn_reflns_theta_max 67.495
_diffrn_reflns_theta_min 4.457
_diffrn_source 'micro-focus sealed X-ray tube'
_diffrn_source_current 0.80
_diffrn_source_power 0.040
_diffrn_source_target Cu
_diffrn_source_voltage 50
_exptl_absorpt_coefficient_mu 0.695
_exptl_absorpt_correction_T_max 1.00000
_exptl_absorpt_correction_T_min 0.90857
_exptl_absorpt_correction_type multi-scan
_exptl_absorpt_process_details
;
CrysAlisPro, Agilent Technologies,
Version 1.171.37.35 (release 13-08-2014 CrysAlis171 .NET)
(compiled Aug 13 2014,18:06:01)
Empirical absorption correction using spherical harmonics,
 implemented in SCALE3 ABSPACK scaling algorithm.
;
_exptl_crystal_colour colourless
_exptl_crystal_colour_primary colourless
_exptl_crystal_density_diffrn 1.307
_exptl_crystal_density_method 'not measured'
_exptl_crystal_description plate
_exptl_crystal_F_000 600
_exptl_crystal_recrystallization_method 'Re-crystallisation from solvent: diethyl ether'
_exptl_crystal_size_max 0.15
_exptl_crystal_size_mid 0.12
_exptl_crystal_size_min 0.06
_refine_diff_density_max 0.171
_refine_diff_density_min -0.192
_refine_diff_density_rms 0.038
_refine_ls_extinction_method none
_refine_ls_goodness_of_fit_ref 1.024
_refine_ls_hydrogen_treatment constr
_refine_ls_matrix_type full
_refine_ls_number_parameters 191
_refine_ls_number_reflns 2573
_refine_ls_number_restraints 0
_refine_ls_restrained_S_all 1.024
_refine_ls_R_factor_all 0.0420
_refine_ls_R_factor_gt 0.0336
_refine_ls_shift/su_max 0.000
_refine_ls_shift/su_mean 0.000
_refine_ls_structure_factor_coef Fsqd
_refine_ls_weighting_details 'w=1/[\s^2^(Fo^2^)+(0.0490P)^2^+0.2010P] where P=(Fo^2^+2Fc^2^)/3'
_refine_ls_weighting_scheme calc
_refine_ls_wR_factor_gt 0.0844
_refine_ls_wR_factor_ref 0.0902
_reflns_Friedel_coverage 0.000
_reflns_number_gt 2209
_reflns_number_total 2573
_reflns_threshold_expression 'I > 2\s(I)'
_cod_data_source_file d0sc04254d2.cif
_cod_data_source_block lai2cult
_cod_database_code 1559017
_shelx_shelxl_version_number 2014/7
_shelx_space_group_comment
;
The symmetry employed for this shelxl refinement is uniquely defined
by the following loop, which should always be used as a source of
symmetry information in preference to the above space-group names.
They are only intended as comments.
;
_olex2_refinement_description
;
1. Fixed Uiso
 At 1.2 times of:
  All C(H) groups, All C(H,H) groups
 At 1.5 times of:
  All O(H) groups
2.a Ternary CH refined with riding coordinates:
 C3(H3)
2.b Secondary CH2 refined with riding coordinates:
 C4(H4A,H4B), C5(H5A,H5B), C10(H10A,H10B)
2.c Aromatic/amide H refined with riding coordinates:
 C12(H12), C13(H13), C14(H14), C15(H15), C16(H16), C22(H22), C23(H23),
 C24(H24), C25(H25), C26(H26)
2.d Idealised tetrahedral OH refined as rotating group:
 O2(H2)
;
_olex2_submission_special_instructions 'No special instructions were received'

loop_
_space_group_symop_operation_xyz
'x, y, z'
'-x+1/2, y+1/2, -z+1/2'
'-x, -y, -z'
'x-1/2, -y-1/2, z-1/2'

loop_
_atom_site_label
_atom_site_type_symbol
_atom_site_fract_x
_atom_site_fract_y
_atom_site_fract_z
_atom_site_U_iso_or_equiv
_atom_site_adp_type
_atom_site_occupancy
_atom_site_site_symmetry_order
_atom_site_calc_flag
_atom_site_refinement_flags_posn
_atom_site_refinement_flags_adp
_atom_site_refinement_flags_occupancy
_atom_site_disorder_assembly
_atom_site_disorder_group
O1 O 0.12275(8) 0.51257(9) 0.22816(6) 0.0227(2) Uani 1 1 d . . . . .
O2 O 0.09354(10) 0.20609(10) 0.07207(7) 0.0302(2) Uani 1 1 d . . . . .
H2 H 0.0453 0.2415 0.0198 0.045 Uiso 1 1 calc GR . . . .
N1 N 0.03253(10) 0.68503(11) 0.11302(7) 0.0205(2) Uani 1 1 d . . . . .
N2 N 0.16212(10) 0.50384(11) 0.08827(7) 0.0206(2) Uani 1 1 d . . . . .
C1 C 0.10106(11) 0.57420(13) 0.14128(8) 0.0191(3) Uani 1 1 d . . . . .
C3 C 0.24644(12) 0.39322(13) 0.14554(9) 0.0220(3) Uani 1 1 d . . . . .
H3 H 0.3410 0.4204 0.1635 0.026 Uiso 1 1 calc R . . . .
C4 C 0.20520(13) 0.39160(14) 0.23589(9) 0.0258(3) Uani 1 1 d . . . . .
H4A H 0.1557 0.3059 0.2380 0.031 Uiso 1 1 calc R . . . .
H4B H 0.2833 0.3964 0.2955 0.031 Uiso 1 1 calc R . . . .
C5 C 0.22366(13) 0.25445(14) 0.09321(9) 0.0256(3) Uani 1 1 d . . . . .
H5A H 0.2430 0.2638 0.0319 0.031 Uiso 1 1 calc R . . . .
H5B H 0.2853 0.1852 0.1341 0.031 Uiso 1 1 calc R . . . .
C10 C 0.18357(12) 0.56302(13) 0.00257(9) 0.0214(3) Uani 1 1 d . . . . .
H10A H 0.1011 0.6070 -0.0390 0.026 Uiso 1 1 calc R . . . .
H10B H 0.2053 0.4874 -0.0353 0.026 Uiso 1 1 calc R . . . .
C11 C 0.29268(12) 0.66939(13) 0.02781(8) 0.0212(3) Uani 1 1 d . . . . .
C12 C 0.42392(13) 0.62853(14) 0.06019(10) 0.0276(3) Uani 1 1 d . . . . .
H12 H 0.4453 0.5327 0.0636 0.033 Uiso 1 1 calc R . . . .
C13 C 0.52376(14) 0.72631(16) 0.08757(10) 0.0332(3) Uani 1 1 d . . . . .
H13 H 0.6130 0.6972 0.1108 0.040 Uiso 1 1 calc R . . . .
C14 C 0.49372(15) 0.86623(16) 0.08111(10) 0.0331(3) Uani 1 1 d . . . . .
H14 H 0.5620 0.9333 0.1001 0.040 Uiso 1 1 calc R . . . .
C15 C 0.36389(15) 0.90777(15) 0.04696(10) 0.0320(3) Uani 1 1 d . . . . .
H15 H 0.3430 1.0037 0.0417 0.038 Uiso 1 1 calc R . . . .
C16 C 0.26366(14) 0.81030(14) 0.02030(9) 0.0254(3) Uani 1 1 d . . . . .
H16 H 0.1746 0.8400 -0.0032 0.031 Uiso 1 1 calc R . . . .
C21 C -0.03221(11) 0.75217(13) 0.17058(9) 0.0211(3) Uani 1 1 d . . . . .
C22 C -0.07619(12) 0.68851(14) 0.24025(9) 0.0243(3) Uani 1 1 d . . . . .
H22 H -0.0631 0.5919 0.2521 0.029 Uiso 1 1 calc R . . . .
C23 C -0.13884(13) 0.76576(15) 0.29209(10) 0.0277(3) Uani 1 1 d . . . . .
H23 H -0.1671 0.7216 0.3398 0.033 Uiso 1 1 calc R . . . .
C24 C -0.16053(13) 0.90612(15) 0.27513(10) 0.0288(3) Uani 1 1 d . . . . .
H24 H -0.2033 0.9583 0.3109 0.035 Uiso 1 1 calc R . . . .
C25 C -0.11924(13) 0.97002(15) 0.20535(10) 0.0291(3) Uani 1 1 d . . . . .
H25 H -0.1342 1.0663 0.1931 0.035 Uiso 1 1 calc R . . . .
C26 C -0.05609(13) 0.89401(14) 0.15328(9) 0.0251(3) Uani 1 1 d . . . . .
H26 H -0.0288 0.9388 0.1054 0.030 Uiso 1 1 calc R . . . .

loop_
_atom_site_aniso_label
_atom_site_aniso_U_11
_atom_site_aniso_U_22
_atom_site_aniso_U_33
_atom_site_aniso_U_23
_atom_site_aniso_U_13
_atom_site_aniso_U_12
O1 0.0247(5) 0.0250(5) 0.0178(4) 0.0019(3) 0.0064(3) 0.0058(4)
O2 0.0354(5) 0.0266(5) 0.0235(5) 0.0040(4) 0.0029(4) -0.0031(4)
N1 0.0197(5) 0.0211(5) 0.0196(5) -0.0008(4) 0.0049(4) 0.0003(4)
N2 0.0229(5) 0.0208(5) 0.0185(5) 0.0017(4) 0.0074(4) 0.0028(4)
C1 0.0175(6) 0.0217(6) 0.0166(5) -0.0013(5) 0.0036(5) -0.0034(5)
C3 0.0200(6) 0.0250(7) 0.0191(6) 0.0022(5) 0.0040(5) 0.0035(5)
C4 0.0290(7) 0.0258(7) 0.0224(6) 0.0031(5) 0.0083(5) 0.0081(5)
C5 0.0283(7) 0.0256(7) 0.0212(6) 0.0021(5) 0.0060(5) 0.0078(5)
C10 0.0247(6) 0.0223(6) 0.0170(6) 0.0007(5) 0.0066(5) 0.0013(5)
C11 0.0262(6) 0.0235(6) 0.0151(5) 0.0015(5) 0.0087(5) 0.0010(5)
C12 0.0276(7) 0.0260(7) 0.0295(7) 0.0065(5) 0.0098(5) 0.0020(5)
C13 0.0255(7) 0.0405(8) 0.0316(7) 0.0094(6) 0.0069(6) -0.0025(6)
C14 0.0392(8) 0.0356(8) 0.0260(7) -0.0025(6) 0.0128(6) -0.0149(6)
C15 0.0502(9) 0.0220(7) 0.0322(7) -0.0015(5) 0.0250(7) -0.0034(6)
C16 0.0312(7) 0.0251(7) 0.0245(6) 0.0029(5) 0.0153(5) 0.0035(5)
C21 0.0157(6) 0.0254(7) 0.0188(6) -0.0039(5) 0.0013(5) -0.0003(5)
C22 0.0194(6) 0.0245(7) 0.0282(7) -0.0029(5) 0.0069(5) -0.0024(5)
C23 0.0222(6) 0.0340(7) 0.0280(7) -0.0035(6) 0.0099(5) -0.0025(5)
C24 0.0225(6) 0.0341(8) 0.0278(7) -0.0086(6) 0.0057(5) 0.0043(5)
C25 0.0283(7) 0.0275(7) 0.0264(7) -0.0027(5) 0.0025(6) 0.0080(5)
C26 0.0252(6) 0.0263(7) 0.0202(6) 0.0011(5) 0.0030(5) 0.0032(5)

loop_
_atom_type_symbol
_atom_type_description
_atom_type_scat_dispersion_real
_atom_type_scat_dispersion_imag
_atom_type_scat_source
C C 0.0181 0.0091 'International Tables Vol C Tables 4.2.6.8 and 6.1.1.4'
H H 0.0000 0.0000 'International Tables Vol C Tables 4.2.6.8 and 6.1.1.4'
N N 0.0311 0.0180 'International Tables Vol C Tables 4.2.6.8 and 6.1.1.4'
O O 0.0492 0.0322 'International Tables Vol C Tables 4.2.6.8 and 6.1.1.4'

loop_
_geom_angle_atom_site_label_1
_geom_angle_atom_site_label_2
_geom_angle_atom_site_label_3
_geom_angle
_geom_angle_site_symmetry_1
_geom_angle_site_symmetry_3
_geom_angle_publ_flag
C1 O1 C4 109.70(9) . . ?
C5 O2 H2 109.5 . . ?
C1 N1 C21 122.26(11) . . ?
C1 N2 C3 111.42(10) . . ?
C1 N2 C10 122.69(10) . . ?
C10 N2 C3 121.73(10) . . ?
O1 C1 N2 110.64(10) . . ?
N1 C1 O1 124.62(11) . . ?
N1 C1 N2 124.74(11) . . ?
N2 C3 H3 110.0 . . ?
N2 C3 C4 101.29(10) . . ?
N2 C3 C5 112.82(10) . . ?
C4 C3 H3 110.0 . . ?
C5 C3 H3 110.0 . . ?
C5 C3 C4 112.38(11) . . ?
O1 C4 C3 105.85(10) . . ?
O1 C4 H4A 110.6 . . ?
O1 C4 H4B 110.6 . . ?
C3 C4 H4A 110.6 . . ?
C3 C4 H4B 110.6 . . ?
H4A C4 H4B 108.7 . . ?
O2 C5 C3 112.50(11) . . ?
O2 C5 H5A 109.1 . . ?
O2 C5 H5B 109.1 . . ?
C3 C5 H5A 109.1 . . ?
C3 C5 H5B 109.1 . . ?
H5A C5 H5B 107.8 . . ?
N2 C10 H10A 109.0 . . ?
N2 C10 H10B 109.0 . . ?
N2 C10 C11 112.91(10) . . ?
H10A C10 H10B 107.8 . . ?
C11 C10 H10A 109.0 . . ?
C11 C10 H10B 109.0 . . ?
C12 C11 C10 120.79(12) . . ?
C16 C11 C10 120.51(11) . . ?
C16 C11 C12 118.70(12) . . ?
C11 C12 H12 119.7 . . ?
C13 C12 C11 120.64(13) . . ?
C13 C12 H12 119.7 . . ?
C12 C13 H13 119.9 . . ?
C14 C13 C12 120.14(13) . . ?
C14 C13 H13 119.9 . . ?
C13 C14 H14 120.2 . . ?
C15 C14 C13 119.62(13) . . ?
C15 C14 H14 120.2 . . ?
C14 C15 H15 119.8 . . ?
C14 C15 C16 120.44(13) . . ?
C16 C15 H15 119.8 . . ?
C11 C16 H16 119.8 . . ?
C15 C16 C11 120.42(13) . . ?
C15 C16 H16 119.8 . . ?
C22 C21 N1 125.81(12) . . ?
C26 C21 N1 115.93(11) . . ?
C26 C21 C22 118.24(12) . . ?
C21 C22 H22 119.8 . . ?
C23 C22 C21 120.41(13) . . ?
C23 C22 H22 119.8 . . ?
C22 C23 H23 119.6 . . ?
C24 C23 C22 120.80(13) . . ?
C24 C23 H23 119.6 . . ?
C23 C24 H24 120.3 . . ?
C23 C24 C25 119.38(12) . . ?
C25 C24 H24 120.3 . . ?
C24 C25 H25 119.8 . . ?
C24 C25 C26 120.36(13) . . ?
C26 C25 H25 119.8 . . ?
C21 C26 H26 119.6 . . ?
C25 C26 C21 120.79(13) . . ?
C25 C26 H26 119.6 . . ?

loop_
_geom_bond_atom_site_label_1
_geom_bond_atom_site_label_2
_geom_bond_distance
_geom_bond_site_symmetry_2
_geom_bond_publ_flag
O1 C1 1.3497(15) . ?
O1 C4 1.4492(15) . ?
O2 H2 0.8400 . ?
O2 C5 1.4127(17) . ?
N1 C1 1.2873(16) . ?
N1 C21 1.4173(16) . ?
N2 C1 1.3554(16) . ?
N2 C3 1.4693(15) . ?
N2 C10 1.4636(15) . ?
C3 H3 1.0000 . ?
C3 C4 1.5280(17) . ?
C3 C5 1.5207(18) . ?
C4 H4A 0.9900 . ?
C4 H4B 0.9900 . ?
C5 H5A 0.9900 . ?
C5 H5B 0.9900 . ?
C10 H10A 0.9900 . ?
C10 H10B 0.9900 . ?
C10 C11 1.5121(17) . ?
C11 C12 1.3921(18) . ?
C11 C16 1.3914(18) . ?
C12 H12 0.9500 . ?
C12 C13 1.387(2) . ?
C13 H13 0.9500 . ?
C13 C14 1.384(2) . ?
C14 H14 0.9500 . ?
C14 C15 1.381(2) . ?
C15 H15 0.9500 . ?
C15 C16 1.387(2) . ?
C16 H16 0.9500 . ?
C21 C22 1.4011(18) . ?
C21 C26 1.4000(19) . ?
C22 H22 0.9500 . ?
C22 C23 1.3890(19) . ?
C23 H23 0.9500 . ?
C23 C24 1.383(2) . ?
C24 H24 0.9500 . ?
C24 C25 1.387(2) . ?
C25 H25 0.9500 . ?
C25 C26 1.3886(19) . ?
C26 H26 0.9500 . ?

loop_
_geom_hbond_atom_site_label_D
_geom_hbond_atom_site_label_H
_geom_hbond_atom_site_label_A
_geom_hbond_distance_DH
_geom_hbond_distance_HA
_geom_hbond_distance_DA
_geom_hbond_angle_DHA
_geom_hbond_site_symmetry_A
O2 H2 N1 0.84 1.97 2.7950(13) 166.5 3_565

loop_
_geom_torsion_atom_site_label_1
_geom_torsion_atom_site_label_2
_geom_torsion_atom_site_label_3
_geom_torsion_atom_site_label_4
_geom_torsion
_geom_torsion_site_symmetry_1
_geom_torsion_site_symmetry_2
_geom_torsion_site_symmetry_3
_geom_torsion_site_symmetry_4
_geom_torsion_publ_flag
N1 C21 C22 C23 -179.87(11) . . . . ?
N1 C21 C26 C25 179.82(11) . . . . ?
N2 C3 C4 O1 -9.54(13) . . . . ?
N2 C3 C5 O2 -60.89(14) . . . . ?
N2 C10 C11 C12 77.85(15) . . . . ?
N2 C10 C11 C16 -101.28(13) . . . . ?
C1 O1 C4 C3 6.18(13) . . . . ?
C1 N1 C21 C22 -26.87(18) . . . . ?
C1 N1 C21 C26 154.79(12) . . . . ?
C1 N2 C3 C4 10.31(13) . . . . ?
C1 N2 C3 C5 130.66(11) . . . . ?
C1 N2 C10 C11 74.93(14) . . . . ?
C3 N2 C1 O1 -7.21(14) . . . . ?
C3 N2 C1 N1 172.36(11) . . . . ?
C3 N2 C10 C11 -80.14(14) . . . . ?
C4 O1 C1 N1 -179.23(12) . . . . ?
C4 O1 C1 N2 0.34(13) . . . . ?
C4 C3 C5 O2 52.88(14) . . . . ?
C5 C3 C4 O1 -130.20(11) . . . . ?
C10 N2 C1 O1 -164.56(11) . . . . ?
C10 N2 C1 N1 15.01(18) . . . . ?
C10 N2 C3 C4 167.91(11) . . . . ?
C10 N2 C3 C5 -71.74(15) . . . . ?
C10 C11 C12 C13 -176.98(12) . . . . ?
C10 C11 C16 C15 177.56(11) . . . . ?
C11 C12 C13 C14 -1.3(2) . . . . ?
C12 C11 C16 C15 -1.59(18) . . . . ?
C12 C13 C14 C15 -0.2(2) . . . . ?
C13 C14 C15 C16 0.8(2) . . . . ?
C14 C15 C16 C11 0.1(2) . . . . ?
C16 C11 C12 C13 2.17(19) . . . . ?
C21 N1 C1 O1 -2.27(18) . . . . ?
C21 N1 C1 N2 178.22(11) . . . . ?
C21 C22 C23 C24 0.86(19) . . . . ?
C22 C21 C26 C25 1.35(18) . . . . ?
C22 C23 C24 C25 0.1(2) . . . . ?
C23 C24 C25 C26 -0.3(2) . . . . ?
C24 C25 C26 C21 -0.4(2) . . . . ?
C26 C21 C22 C23 -1.56(18) . . . . ?
